data_1576325
loop_
_publ_author_name
'Frateloreto, Federico'
'Capocasa, Giorgio'
'De Angelis, Martina'
'Sandri, Greta'
'Lanzalunga, Osvaldo'
'Massera, Chiara'
'Di Stefano, Stefano'

_publ_section_title
;
 The Dynamic Chemistry of the Boron-Nitrogen Bond
;
_journal_name_full 'Chemical Science'
_journal_paper_doi 10.1039/D5SC07665J
_journal_year 2025
_chemical_formula_moiety 'C19 H19 B N2 O2'
_chemical_formula_sum 'C19 H19 B N2 O2'
_chemical_formula_weight 318.17
_space_group_crystal_system triclinic
_space_group_IT_number 2
_space_group_name_Hall '-P 1'
_space_group_name_H-M_alt 'P -1'
_atom_sites_solution_hydrogens geom
_audit_creation_method SHELXL-2019/3
_audit_update_record
;
2024-12-30 deposited with the CCDC.	2025-11-27 downloaded from the CCDC.
;
_cell_angle_alpha 95.418(2)
_cell_angle_beta 92.689(2)
_cell_angle_gamma 98.505(2)
_cell_formula_units_Z 5
_cell_length_a 10.3502(3)
_cell_length_b 12.7006(3)
_cell_length_c 16.1326(4)
_cell_measurement_reflns_used 2189
_cell_measurement_temperature 200(2)
_cell_measurement_theta_max 59.078
_cell_measurement_theta_min 2.756
_cell_volume 2084.00(9)
_computing_cell_refinement 'SAINT V8.38A (2016)'
_computing_data_collection 'Apex III (2016)'
_computing_data_reduction 'SAINT V8.38A (2016)'
_computing_molecular_graphics
;
 Mercury CSD 2023.3.1 (Macrae et al., 2006)
;
_computing_publication_material 'SHELXL and WINGX (Farrugia, J. App. Cryst.2012, 45, 849-854'
_computing_structure_refinement 'SHELXL-2019/2 (Sheldrick, 2019)'
_computing_structure_solution 'SHELXT 2018/2 (Sheldrick, 2018)'
_diffrn_ambient_temperature 200(2)
_diffrn_measured_fraction_theta_full 0.996
_diffrn_measured_fraction_theta_max 0.996
_diffrn_measurement_device_type 'Bruker D8 Venture PhotonII'
_diffrn_measurement_method 'phi & omega scan'
_diffrn_radiation_monochromator graphite
_diffrn_radiation_type CuK\a
_diffrn_radiation_wavelength 1.54178
_diffrn_reflns_av_R_equivalents 0.0809
_diffrn_reflns_av_unetI/netI 0.0681
_diffrn_reflns_Laue_measured_fraction_full 0.996
_diffrn_reflns_Laue_measured_fraction_max 0.996
_diffrn_reflns_limit_h_max 11
_diffrn_reflns_limit_h_min -11
_diffrn_reflns_limit_k_max 14
_diffrn_reflns_limit_k_min -14
_diffrn_reflns_limit_l_max 17
_diffrn_reflns_limit_l_min -17
_diffrn_reflns_number 21188
_diffrn_reflns_point_group_measured_fraction_full 0.996
_diffrn_reflns_point_group_measured_fraction_max 0.996
_diffrn_reflns_theta_full 59.078
_diffrn_reflns_theta_max 59.078
_diffrn_reflns_theta_min 2.756
_diffrn_source 'fine-focus sealed tube'
_exptl_absorpt_coefficient_mu 0.652
_exptl_absorpt_correction_T_max 0.7516
_exptl_absorpt_correction_T_min 0.5931
_exptl_absorpt_correction_type multi-scan
_exptl_absorpt_process_details
;
 SADABS 2016/2: Krause, L., Herbst-Irmer, R., Sheldrick G.M. & Stalke D.,
 J. Appl. Cryst. 48 (2015) 3-10
;
_exptl_crystal_colour colourless
_exptl_crystal_density_diffrn 1.268
_exptl_crystal_density_method 'not measured'
_exptl_crystal_description prismatic
_exptl_crystal_F_000 840
_exptl_crystal_recrystallization_method 'Re-crystallisation from solvent: chloroform/hexane'
_exptl_crystal_size_max 0.11
_exptl_crystal_size_mid 0.10
_exptl_crystal_size_min 0.07
_refine_diff_density_max 0.489
_refine_diff_density_min -0.261
_refine_diff_density_rms 0.060
_refine_ls_extinction_coef 0.0035(4)
_refine_ls_extinction_expression Fc^*^=kFc[1+0.001xFc^2^\l^3^/sin(2\q)]^-1/4^
_refine_ls_extinction_method 'SHELXL-2019/2 (Sheldrick 2019)'
_refine_ls_goodness_of_fit_ref 1.089
_refine_ls_hydrogen_treatment constr
_refine_ls_matrix_type full
_refine_ls_number_parameters 702
_refine_ls_number_reflns 5998
_refine_ls_number_restraints 36
_refine_ls_restrained_S_all 1.086
_refine_ls_R_factor_all 0.1183
_refine_ls_R_factor_gt 0.0989
_refine_ls_shift/su_max 0.000
_refine_ls_shift/su_mean 0.000
_refine_ls_structure_factor_coef Fsqd
_refine_ls_weighting_details 'w=1/[\s^2^(Fo^2^)+(0.0652P)^2^+5.9376P] where P=(Fo^2^+2Fc^2^)/3'
_refine_ls_weighting_scheme calc
_refine_ls_wR_factor_gt 0.2446
_refine_ls_wR_factor_ref 0.2557
_reflns_Friedel_coverage 0.000
_reflns_number_gt 4629
_reflns_number_total 5998
_reflns_threshold_expression 'I > 2\s(I)'
_cod_data_source_file d5sc07665j2.cif
_cod_data_source_block 15
_cod_database_code 1576325
_shelx_shelxl_version_number 2019/3
_shelx_space_group_comment
;
The symmetry employed for this shelxl refinement is uniquely defined
by the following loop, which should always be used as a source of
symmetry information in preference to the above space-group names.
They are only intended as comments.
;

loop_
_space_group_symop_operation_xyz
'x, y, z'
'-x, -y, -z'

loop_
_atom_site_label
_atom_site_type_symbol
_atom_site_fract_x
_atom_site_fract_y
_atom_site_fract_z
_atom_site_U_iso_or_equiv
_atom_site_adp_type
_atom_site_occupancy
_atom_site_site_symmetry_order
_atom_site_calc_flag
_atom_site_refinement_flags_posn
_atom_site_refinement_flags_adp
_atom_site_refinement_flags_occupancy
_atom_site_disorder_assembly
_atom_site_disorder_group
B1A B 0.4571(6) 0.1283(5) 0.6552(4) 0.0433(14) Uani 1 1 d . . . . .
N1A N 0.3044(4) 0.0861(3) 0.6321(3) 0.0417(10) Uani 1 1 d . . . . .
N2A N -0.1020(4) 0.0140(3) 0.6124(3) 0.0484(11) Uani 1 1 d . . . . .
O1A O 0.4634(4) 0.1958(3) 0.7371(2) 0.0506(9) Uani 1 1 d . . . . .
O2A O 0.5185(3) 0.0339(3) 0.6741(2) 0.0431(8) Uani 1 1 d . . . . .
C1A C 0.5087(5) 0.1379(4) 0.7958(3) 0.0480(13) Uani 1 1 d . . . . .
C2A C 0.5228(6) 0.1637(5) 0.8808(3) 0.0634(17) Uani 1 1 d . . . . .
H2A H 0.498978 0.228281 0.905853 0.076 Uiso 1 1 calc R U . . .
C3A C 0.5725(8) 0.0930(7) 0.9283(4) 0.081(2) Uani 1 1 d . . . . .
H3A H 0.583634 0.108847 0.987160 0.097 Uiso 1 1 calc R U . . .
C4A C 0.6063(7) -0.0001(6) 0.8917(4) 0.076(2) Uani 1 1 d . . . . .
H4A H 0.640988 -0.046947 0.926419 0.091 Uiso 1 1 calc R U . . .
C5A C 0.5921(6) -0.0294(5) 0.8055(4) 0.0580(15) Uani 1 1 d . . . . .
H5A H 0.615676 -0.094046 0.780509 0.070 Uiso 1 1 calc R U . . .
C6A C 0.5407(5) 0.0434(4) 0.7594(3) 0.0446(13) Uani 1 1 d . . . . .
C7A C 0.2274(5) 0.1544(4) 0.6026(3) 0.0489(13) Uani 1 1 d . . . . .
H7A H 0.268846 0.221003 0.587325 0.059 Uiso 1 1 calc R U . . .
C8A C 0.0954(5) 0.1326(4) 0.5941(3) 0.0475(13) Uani 1 1 d . . . . .
H8A H 0.047026 0.183478 0.573157 0.057 Uiso 1 1 calc R U . . .
C9A C 0.0290(5) 0.0353(4) 0.6158(3) 0.0411(12) Uani 1 1 d . . . . .
C10A C 0.1088(5) -0.0364(4) 0.6434(3) 0.0493(13) Uani 1 1 d . . . . .
H10A H 0.070463 -0.104861 0.656880 0.059 Uiso 1 1 calc R U . . .
C11A C 0.2416(5) -0.0075(4) 0.6510(3) 0.0454(12) Uani 1 1 d . . . . .
H11A H 0.292675 -0.057151 0.670952 0.054 Uiso 1 1 calc R U . . .
C12A C -0.1830(6) 0.0923(5) 0.5887(4) 0.0611(16) Uani 1 1 d . . . . .
H12A H -0.156465 0.159888 0.623999 0.092 Uiso 1 1 calc R U . . .
H12B H -0.275063 0.065404 0.595966 0.092 Uiso 1 1 calc R U . . .
H12C H -0.171907 0.104213 0.530117 0.092 Uiso 1 1 calc R U . . .
C13A C -0.1686(6) -0.0893(5) 0.6352(4) 0.0621(16) Uani 1 1 d . . . . .
H13A H -0.142862 -0.147920 0.598796 0.093 Uiso 1 1 calc R U . . .
H13B H -0.263600 -0.091487 0.628487 0.093 Uiso 1 1 calc R U . . .
H13C H -0.143614 -0.097090 0.693366 0.093 Uiso 1 1 calc R U . . .
C14A C 0.5232(5) 0.1904(4) 0.5835(3) 0.0404(12) Uani 1 1 d . . . . .
C15A C 0.6124(5) 0.2844(4) 0.6022(3) 0.0446(12) Uani 1 1 d . . . . .
H15A H 0.626766 0.314540 0.658671 0.054 Uiso 1 1 calc R U . . .
C16A C 0.6808(5) 0.3353(4) 0.5419(4) 0.0514(14) Uani 1 1 d . . . . .
H16A H 0.742283 0.398221 0.557421 0.062 Uiso 1 1 calc R U . . .
C17A C 0.6596(6) 0.2946(4) 0.4595(4) 0.0555(15) Uani 1 1 d . . . . .
H17A H 0.706491 0.329188 0.417875 0.067 Uiso 1 1 calc R U . . .
C18A C 0.5698(5) 0.2031(4) 0.4374(3) 0.0496(13) Uani 1 1 d . . . . .
H18A H 0.553431 0.174982 0.380595 0.059 Uiso 1 1 calc R U . . .
C19A C 0.5039(5) 0.1527(4) 0.4994(3) 0.0423(12) Uani 1 1 d . . . . .
H19A H 0.442957 0.089605 0.483608 0.051 Uiso 1 1 calc R U . . .
B1B B 0.0428(7) 0.3485(5) 0.2830(4) 0.0508(15) Uani 1 1 d . . . . .
O1D O -0.0175(11) 0.3481(9) 0.3605(6) 0.079(3) Uani 0.45 1 d . . P A 1
O2D O 0.1851(10) 0.3494(9) 0.2989(7) 0.078(3) Uani 0.45 1 d . . P A 1
C1D C 0.0744(15) 0.3710(13) 0.4217(10) 0.044(5) Uani 0.45 1 d G . P A 1
C2D C 0.0808(13) 0.391(2) 0.5081(11) 0.055(5) Uani 0.45 1 d G . P A 1
H2D H 0.002878 0.393819 0.536506 0.066 Uiso 0.45 1 calc R U P A 1
C3D C 0.2014(19) 0.4076(19) 0.5528(5) 0.071(5) Uani 0.45 1 d G . P A 1
H3D H 0.205794 0.421349 0.611905 0.085 Uiso 0.45 1 calc R U P A 1
C4D C 0.3154(12) 0.4037(14) 0.5112(12) 0.073(8) Uani 0.45 1 d G . P A 1
H4D H 0.397810 0.414900 0.541841 0.088 Uiso 0.45 1 calc R U P A 1
C5D C 0.3090(17) 0.3835(14) 0.4248(12) 0.067(7) Uani 0.45 1 d G . P A 1
H5D H 0.386912 0.380921 0.396377 0.080 Uiso 0.45 1 calc R U P A 1
C6D C 0.188(2) 0.3672(12) 0.3800(5) 0.049(3) Uani 0.45 1 d G . P A 1
C14D C -0.0210(14) 0.2540(10) 0.2072(7) 0.064(5) Uani 0.45 1 d G U P A 1
C15D C 0.0578(9) 0.2121(12) 0.1492(10) 0.108(8) Uani 0.45 1 d G U P A 1
H15D H 0.149195 0.237228 0.152352 0.129 Uiso 0.45 1 calc R U P A 1
C16D C 0.0029(12) 0.1334(14) 0.0865(9) 0.119(11) Uani 0.45 1 d G U P A 1
H16D H 0.056773 0.104791 0.046772 0.143 Uiso 0.45 1 calc R U P A 1
C17D C -0.1308(12) 0.0966(12) 0.0818(8) 0.055(5) Uani 0.45 1 d G U P A 1
H17D H -0.168356 0.042868 0.038935 0.066 Uiso 0.45 1 calc R U P A 1
C18D C -0.2097(8) 0.1385(13) 0.1399(9) 0.088(6) Uani 0.45 1 d G U P A 1
H18D H -0.301066 0.113383 0.136676 0.106 Uiso 0.45 1 calc R U P A 1
C19D C -0.1548(13) 0.2172(12) 0.2026(7) 0.051(5) Uani 0.45 1 d G U P A 1
H19D H -0.208648 0.245821 0.242256 0.061 Uiso 0.45 1 calc R U P A 1
N1B N 0.0264(4) 0.4657(3) 0.2518(2) 0.0459(11) Uani 1 1 d . . . B 2
N2B N -0.0148(5) 0.7668(4) 0.1806(3) 0.0629(13) Uani 1 1 d . . . B 2
O1B O 0.1108(9) 0.2927(6) 0.2207(4) 0.067(2) Uani 0.55 1 d . . P A 2
O2B O -0.0901(7) 0.2871(5) 0.2811(4) 0.0535(18) Uani 0.55 1 d . . P A 2
C1B C 0.0210(11) 0.2188(10) 0.1754(7) 0.067(3) Uani 0.55 1 d G . P A 2
C2B C 0.0275(11) 0.1471(12) 0.1056(8) 0.096(5) Uani 0.55 1 d G . P A 2
H2B H 0.108506 0.144405 0.080749 0.116 Uiso 0.55 1 calc R U P A 2
C3B C -0.0845(17) 0.0794(10) 0.0723(7) 0.087(4) Uani 0.55 1 d G . P A 2
H3B H -0.080009 0.030393 0.024580 0.104 Uiso 0.55 1 calc R U P A 2
C4B C -0.2030(13) 0.0834(11) 0.1086(8) 0.086(4) Uani 0.55 1 d G . P A 2
H4B H -0.279524 0.037105 0.085829 0.103 Uiso 0.55 1 calc R U P A 2
C5B C -0.2095(10) 0.1551(14) 0.1784(8) 0.093(6) Uani 0.55 1 d G . P A 2
H5B H -0.290525 0.157830 0.203248 0.111 Uiso 0.55 1 calc R U P A 2
C6B C -0.0975(15) 0.2228(10) 0.2117(5) 0.067(5) Uani 0.55 1 d G . P A 2
C7B C 0.1323(6) 0.5373(4) 0.2381(4) 0.0558(14) Uani 1 1 d . . . B 2
H7B H 0.216804 0.517691 0.246117 0.067 Uiso 1 1 calc R U . B 2
C8B C 0.1234(6) 0.6352(4) 0.2137(3) 0.0547(14) Uani 1 1 d . . . B 2
H8B H 0.200580 0.681836 0.204022 0.066 Uiso 1 1 calc R U . B 2
C9B C 0.0002(5) 0.6681(4) 0.2026(3) 0.0489(13) Uani 1 1 d . . . B 2
C10B C -0.1080(6) 0.5928(4) 0.2161(3) 0.0541(14) Uani 1 1 d . . . B 2
H10B H -0.193963 0.609806 0.209155 0.065 Uiso 1 1 calc R U . B 2
C11B C -0.0903(6) 0.4951(5) 0.2394(3) 0.0539(14) Uani 1 1 d . . . B 2
H11B H -0.165740 0.445341 0.247038 0.065 Uiso 1 1 calc R U . B 2
C12B C 0.1001(8) 0.8440(5) 0.1664(5) 0.082(2) Uani 1 1 d . . . B 2
H12D H 0.165538 0.848663 0.213048 0.124 Uiso 1 1 calc R U . B 2
H12E H 0.073942 0.914471 0.162203 0.124 Uiso 1 1 calc R U . B 2
H12F H 0.137631 0.820445 0.114441 0.124 Uiso 1 1 calc R U . B 2
C13B C -0.1431(7) 0.7982(6) 0.1689(4) 0.0762(19) Uani 1 1 d . . . B 2
H13D H -0.192213 0.752978 0.121736 0.114 Uiso 1 1 calc R U . B 2
H13E H -0.133225 0.873235 0.157342 0.114 Uiso 1 1 calc R U . B 2
H13F H -0.190565 0.789472 0.219527 0.114 Uiso 1 1 calc R U . B 2
C14B C 0.1103(11) 0.3674(6) 0.3794(6) 0.047(4) Uani 0.55 1 d G . P A 2
C15B C 0.0413(8) 0.3830(12) 0.4503(11) 0.047(4) Uani 0.55 1 d G . P A 2
H15B H -0.050757 0.381720 0.445100 0.056 Uiso 0.55 1 calc R U P A 2
C16B C 0.1069(17) 0.4006(17) 0.5287(8) 0.081(7) Uani 0.55 1 d G . P A 2
H16B H 0.059750 0.411258 0.577072 0.098 Uiso 0.55 1 calc R U P A 2
C17B C 0.2416(17) 0.4025(16) 0.5362(6) 0.076(6) Uani 0.55 1 d G . P A 2
H17B H 0.286479 0.414477 0.589777 0.091 Uiso 0.55 1 calc R U P A 2
C18B C 0.3107(8) 0.3868(13) 0.4654(10) 0.073(7) Uani 0.55 1 d G . P A 2
H18B H 0.402703 0.388156 0.470511 0.087 Uiso 0.55 1 calc R U P A 2
C19B C 0.2450(11) 0.3693(11) 0.3870(7) 0.056(4) Uani 0.55 1 d G . P A 2
H19B H 0.292198 0.358618 0.338538 0.067 Uiso 0.55 1 calc R U P A 2
B1C B 0.6083(12) 0.4948(10) 0.9889(8) 0.046(3) Uani 0.5 1 d . . P C 2
O1C O 0.5878(8) 0.5693(6) 1.0606(5) 0.060(2) Uani 0.5 1 d . . P C 2
O2C O 0.5495(7) 0.3866(6) 1.0092(5) 0.0535(18) Uani 0.5 1 d . . P C 2
C1C C 0.5610(9) 0.5063(6) 1.1235(6) 0.047(3) Uani 0.5 1 d G . P C 2
C2C C 0.5470(14) 0.5354(7) 1.2074(7) 0.089(12) Uani 0.5 1 d G . P C 2
H2C H 0.560036 0.608891 1.228442 0.107 Uiso 0.5 1 calc R U P C 2
C3C C 0.5139(16) 0.4571(11) 1.2607(5) 0.067(7) Uani 0.5 1 d G . P C 2
H3C H 0.504359 0.477026 1.318030 0.081 Uiso 0.5 1 calc R U P C 2
C4C C 0.4949(13) 0.3496(9) 1.2299(7) 0.061(5) Uani 0.5 1 d G . P C 2
H4C H 0.472257 0.296058 1.266289 0.073 Uiso 0.5 1 calc R U P C 2
C5C C 0.5089(11) 0.3204(5) 1.1460(7) 0.052(4) Uani 0.5 1 d G . P C 2
H5C H 0.495833 0.246955 1.124960 0.062 Uiso 0.5 1 calc R U P C 2
C6C C 0.5419(10) 0.3988(7) 1.0927(4) 0.052(3) Uani 0.5 1 d G . P C 2
C14C C 0.5521(12) 0.5242(10) 0.8991(7) 0.055(3) Uani 0.5 1 d . . P C 2
C15C C 0.5401(14) 0.6307(13) 0.8912(9) 0.064(3) Uani 0.5 1 d . . P C 2
H15C H 0.565451 0.684959 0.936037 0.077 Uiso 0.5 1 calc R U P C 2
C16C C 0.487(2) 0.6554(17) 0.8114(15) 0.070(6) Uani 0.5 1 d . . P C 2
H16C H 0.476427 0.727121 0.804363 0.084 Uiso 0.5 1 calc R U P C 2
C17C C 0.4552(18) 0.584(2) 0.7512(12) 0.067(6) Uani 0.5 1 d . . P C 2
H17C H 0.425953 0.603520 0.699001 0.080 Uiso 0.5 1 calc R U P C 2
C18C C 0.462(3) 0.475(2) 0.759(2) 0.092(7) Uani 0.5 1 d . . P C 2
H18C H 0.427702 0.420917 0.715771 0.111 Uiso 0.5 1 calc R U P C 2
C19C C 0.5157(14) 0.4517(10) 0.8280(9) 0.058(3) Uani 0.5 1 d . . P C 2
H19C H 0.531599 0.380277 0.830294 0.069 Uiso 0.5 1 calc R U P C 2
N1C N 0.7661(5) 0.4938(6) 0.9904(6) 0.043(3) Uani 0.5 1 d G . P C 2
C7C C 0.8464(7) 0.5855(5) 0.9724(5) 0.045(3) Uani 0.5 1 d G . P C 2
H7C H 0.808928 0.644689 0.955797 0.054 Uiso 0.5 1 calc R U P C 2
C8C C 0.9817(7) 0.5905(7) 0.9786(7) 0.069(5) Uani 0.5 1 d G . P C 2
H8C H 1.036565 0.653154 0.966279 0.083 Uiso 0.5 1 calc R U P C 2
C9C C 1.0365(5) 0.5038(10) 1.0028(8) 0.050(4) Uani 0.5 1 d G . P C 2
C10C C 0.9562(8) 0.4121(8) 1.0208(7) 0.062(5) Uani 0.5 1 d G . P C 2
H10C H 0.993683 0.352905 1.037364 0.075 Uiso 0.5 1 calc R U P C 2
C11C C 0.8210(8) 0.4071(5) 1.0146(5) 0.048(3) Uani 0.5 1 d G . P C 2
H11C H 0.766045 0.344437 1.026882 0.058 Uiso 0.5 1 calc R U P C 2
N2C N 1.1700(10) 0.5125(13) 1.0078(9) 0.068(4) Uani 0.5 1 d . . P C 2
C13C C 1.2308(15) 0.4244(16) 1.0309(11) 0.086(5) Uani 0.5 1 d . . P C 2
H13G H 1.225767 0.419790 1.091003 0.129 Uiso 0.5 1 calc R U P C 2
H13H H 1.322745 0.435343 1.017223 0.129 Uiso 0.5 1 calc R U P C 2
H13I H 1.185457 0.357868 1.000323 0.129 Uiso 0.5 1 calc R U P C 2
C12C C 1.2531(14) 0.6071(16) 0.9951(12) 0.094(6) Uani 0.5 1 d . . P C 2
H12G H 1.250519 0.616680 0.935507 0.140 Uiso 0.5 1 calc R U P C 2
H12H H 1.342824 0.602097 1.014682 0.140 Uiso 0.5 1 calc R U P C 2
H12I H 1.223726 0.668348 1.026250 0.140 Uiso 0.5 1 calc R U P C 2

loop_
_atom_site_aniso_label
_atom_site_aniso_U_11
_atom_site_aniso_U_22
_atom_site_aniso_U_33
_atom_site_aniso_U_23
_atom_site_aniso_U_13
_atom_site_aniso_U_12
B1A 0.049(3) 0.039(3) 0.043(3) 0.005(3) -0.003(3) 0.010(3)
N1A 0.042(2) 0.041(2) 0.045(2) 0.0161(19) 0.0043(18) 0.0091(18)
N2A 0.043(3) 0.050(3) 0.054(3) 0.012(2) 0.003(2) 0.009(2)
O1A 0.069(2) 0.043(2) 0.0387(19) 0.0016(16) 0.0024(17) 0.0070(17)
O2A 0.046(2) 0.0407(18) 0.043(2) 0.0080(15) -0.0042(15) 0.0071(15)
C1A 0.051(3) 0.047(3) 0.042(3) 0.006(2) 0.002(2) -0.005(2)
C2A 0.071(4) 0.073(4) 0.040(3) 0.005(3) 0.004(3) -0.010(3)
C3A 0.095(5) 0.098(6) 0.040(3) 0.017(4) -0.011(3) -0.017(4)
C4A 0.080(5) 0.089(5) 0.056(4) 0.037(4) -0.012(3) -0.007(4)
C5A 0.053(3) 0.061(4) 0.059(4) 0.024(3) -0.008(3) -0.004(3)
C6A 0.034(3) 0.052(3) 0.046(3) 0.014(2) -0.007(2) -0.004(2)
C7A 0.049(3) 0.044(3) 0.057(3) 0.020(3) 0.006(3) 0.011(2)
C8A 0.044(3) 0.048(3) 0.055(3) 0.019(3) -0.003(2) 0.015(2)
C9A 0.041(3) 0.043(3) 0.041(3) 0.007(2) 0.001(2) 0.012(2)
C10A 0.047(3) 0.041(3) 0.062(3) 0.018(3) 0.007(3) 0.006(2)
C11A 0.043(3) 0.042(3) 0.055(3) 0.014(2) -0.001(2) 0.015(2)
C12A 0.045(3) 0.071(4) 0.074(4) 0.020(3) 0.004(3) 0.020(3)
C13A 0.051(3) 0.059(4) 0.077(4) 0.020(3) 0.009(3) -0.001(3)
C14A 0.038(3) 0.037(3) 0.046(3) 0.004(2) -0.004(2) 0.010(2)
C15A 0.047(3) 0.037(3) 0.049(3) 0.000(2) -0.004(2) 0.009(2)
C16A 0.047(3) 0.036(3) 0.070(4) 0.013(3) -0.001(3) -0.001(2)
C17A 0.056(3) 0.050(3) 0.063(4) 0.020(3) 0.010(3) 0.007(3)
C18A 0.061(3) 0.049(3) 0.042(3) 0.009(2) 0.002(2) 0.016(3)
C19A 0.045(3) 0.036(3) 0.045(3) 0.005(2) -0.002(2) 0.004(2)
B1B 0.059(4) 0.049(4) 0.045(4) 0.011(3) 0.006(3) 0.005(3)
O1D 0.082(8) 0.088(7) 0.069(7) 0.019(6) 0.015(6) 0.014(6)
O2D 0.074(7) 0.082(7) 0.081(8) 0.016(6) 0.007(6) 0.014(5)
C1D 0.028(8) 0.060(11) 0.047(13) 0.015(11) 0.019(9) 0.005(8)
C2D 0.088(12) 0.053(11) 0.029(10) 0.013(7) 0.015(10) 0.022(10)
C3D 0.106 0.058(13) 0.054(12) 0.007(10) 0.004(12) 0.030(12)
C4D 0.076(13) 0.056(12) 0.084(18) 0.031(12) -0.021(12) -0.011(10)
C5D 0.090(18) 0.045(10) 0.072(19) 0.026(13) 0.011(13) 0.016(11)
C6D 0.084 0.030(7) 0.031(8) 0.009(6) 0.001(8) 0.001(12)
C14D 0.017(7) 0.095(13) 0.086(13) 0.050(10) 0.007(8) 0.006(8)
C15D 0.15(2) 0.087(19) 0.101 0.058(13) 0.010(15) 0.045(15)
C16D 0.120(17) 0.083(16) 0.14(2) 0.052(15) -0.064(16) -0.019(13)
C17D 0.042(8) 0.055(11) 0.066(11) -0.017(8) -0.008(8) 0.015(8)
C18D 0.127 0.053(13) 0.080(17) -0.017(13) -0.053(11) 0.028(11)
C19D 0.053(12) 0.052(10) 0.035(8) -0.015(7) -0.018(7) -0.008(9)
N1B 0.052(3) 0.048(2) 0.036(2) 0.0053(19) 0.0008(19) 0.002(2)
N2B 0.073(3) 0.055(3) 0.064(3) 0.012(2) 0.008(3) 0.012(3)
O1B 0.110(7) 0.052(4) 0.046(4) 0.009(4) 0.028(4) 0.027(4)
O2B 0.072(5) 0.042(4) 0.037(4) 0.004(3) -0.014(3) -0.016(3)
C1B 0.108 0.048(8) 0.041(7) 0.006(6) -0.021(8) 0.010(9)
C2B 0.160 0.076(12) 0.066(9) -0.019(9) -0.001(11) 0.080(10)
C3B 0.123 0.080(12) 0.064(9) -0.012(8) -0.013(11) 0.051(12)
C4B 0.101 0.056(9) 0.094(14) -0.002(9) -0.041(10) 0.010(10)
C5B 0.159(15) 0.040(9) 0.066(12) 0.003(9) -0.073(10) -0.003(9)
C6B 0.065(14) 0.057(8) 0.072(10) 0.032(7) -0.045(9) -0.011(9)
C7B 0.057(4) 0.053(3) 0.055(3) 0.009(3) -0.010(3) 0.003(3)
C8B 0.055(3) 0.052(3) 0.056(3) 0.014(3) 0.001(3) -0.002(3)
C9B 0.060(3) 0.051(3) 0.035(3) 0.008(2) 0.005(2) 0.004(3)
C10B 0.051(3) 0.054(3) 0.058(3) 0.011(3) 0.003(3) 0.006(3)
C11B 0.050(3) 0.057(3) 0.054(3) 0.007(3) 0.007(3) 0.003(3)
C12B 0.094(5) 0.052(4) 0.100(6) 0.024(4) 0.017(4) -0.006(4)
C13B 0.085(5) 0.073(4) 0.075(4) 0.015(4) 0.002(4) 0.023(4)
C14B 0.009(5) 0.033(5) 0.100(12) 0.014(7) 0.007(7) 0.005(5)
C15B 0.062(9) 0.050(7) 0.030(8) -0.003(6) 0.017(7) 0.013(7)
C16B 0.120(16) 0.071(13) 0.056(10) 0.013(10) -0.016(11) 0.027(12)
C17B 0.129(18) 0.027(9) 0.062(10) 0.010(8) -0.047(12) -0.002(10)
C18B 0.083(13) 0.045(9) 0.085(19) 0.015(12) -0.052(11) 0.007(8)
C19B 0.033(6) 0.047(7) 0.082(12) 0.006(7) -0.034(6) -0.001(7)
B1C 0.042(6) 0.042(6) 0.054(7) 0.005(6) 0.004(5) 0.005(5)
O1C 0.061(5) 0.051(4) 0.068(5) 0.001(4) 0.008(4) 0.011(4)
O2C 0.056(5) 0.052(4) 0.051(5) 0.000(3) 0.005(3) 0.004(3)
C1C 0.031(6) 0.059(7) 0.051(7) 0.024(6) 0.002(5) -0.006(5)
C2C 0.062(15) 0.055(12) 0.14(3) -0.030(13) -0.051(16) 0.033(10)
C3C 0.058(14) 0.080(14) 0.051(9) -0.032(10) 0.015(7) -0.009(11)
C4C 0.063(10) 0.064(10) 0.059(12) 0.033(10) 0.017(9) -0.004(7)
C5C 0.059(8) 0.057(8) 0.043(10) 0.009(8) 0.016(9) 0.013(6)
C6C 0.048(7) 0.075(9) 0.035(6) -0.001(6) 0.005(5) 0.015(6)
C14C 0.053(7) 0.062(7) 0.056(7) 0.022(6) 0.022(6) 0.017(6)
C15C 0.061(9) 0.073(10) 0.062(9) -0.008(7) 0.007(7) 0.024(8)
C16C 0.079(12) 0.076(12) 0.074(18) 0.058(12) 0.046(12) 0.033(10)
C17C 0.047(10) 0.12(2) 0.045(9) 0.041(12) 0.025(8) 0.031(12)
C18C 0.047(12) 0.11(2) 0.108(19) -0.008(14) -0.008(10) -0.013(12)
C19C 0.055(8) 0.047(7) 0.075(9) 0.012(7) 0.029(7) 0.010(6)
N1C 0.041(8) 0.039(6) 0.052(6) 0.015(5) 0.004(6) 0.011(5)
C7C 0.031(7) 0.050(7) 0.053(7) 0.009(5) 0.004(6) -0.001(6)
C8C 0.101(17) 0.056(9) 0.048(8) 0.011(7) 0.002(8) 0.001(9)
C9C 0.043(13) 0.072(8) 0.032(5) -0.006(5) -0.014(8) 0.017(9)
C10C 0.086(14) 0.063(9) 0.046(8) 0.014(7) 0.009(7) 0.030(8)
C11C 0.039(8) 0.061(8) 0.052(7) 0.017(6) 0.004(6) 0.025(7)
N2C 0.034(10) 0.108(11) 0.063(7) -0.006(7) -0.007(6) 0.026(8)
C13C 0.041(9) 0.128(16) 0.086(11) 0.009(10) -0.005(9) 0.009(10)
C12C 0.040(9) 0.142(17) 0.096(12) -0.005(11) -0.009(9) 0.020(10)

loop_
_atom_type_symbol
_atom_type_description
_atom_type_scat_dispersion_real
_atom_type_scat_dispersion_imag
_atom_type_scat_source
C C 0.0181 0.0091 'International Tables Vol C Tables 4.2.6.8 and 6.1.1.4'
H H 0.0000 0.0000 'International Tables Vol C Tables 4.2.6.8 and 6.1.1.4'
B B 0.0090 0.0039 'International Tables Vol C Tables 4.2.6.8 and 6.1.1.4'
N N 0.0311 0.0180 'International Tables Vol C Tables 4.2.6.8 and 6.1.1.4'
O O 0.0492 0.0322 'International Tables Vol C Tables 4.2.6.8 and 6.1.1.4'

loop_
_geom_angle_atom_site_label_1
_geom_angle_atom_site_label_2
_geom_angle_atom_site_label_3
_geom_angle
_geom_angle_site_symmetry_1
_geom_angle_site_symmetry_3
_geom_angle_publ_flag
O2A B1A O1A 104.8(4) . . ?
O2A B1A C14A 113.7(4) . . ?
O1A B1A C14A 113.4(4) . . ?
O2A B1A N1A 107.0(4) . . ?
O1A B1A N1A 105.7(4) . . ?
C14A B1A N1A 111.6(4) . . ?
C11A N1A C7A 115.9(4) . . ?
C11A N1A B1A 124.1(4) . . ?
C7A N1A B1A 119.2(4) . . ?
C9A N2A C12A 121.6(4) . . ?
C9A N2A C13A 120.5(4) . . ?
C12A N2A C13A 117.9(4) . . ?
C1A O1A B1A 106.6(4) . . ?
C6A O2A B1A 105.9(4) . . ?
O1A C1A C2A 127.9(5) . . ?
O1A C1A C6A 110.8(4) . . ?
C2A C1A C6A 121.3(5) . . ?
C3A C2A C1A 117.8(7) . . ?
C3A C2A H2A 121.1 . . ?
C1A C2A H2A 121.1 . . ?
C4A C3A C2A 120.8(6) . . ?
C4A C3A H3A 119.6 . . ?
C2A C3A H3A 119.6 . . ?
C3A C4A C5A 123.0(6) . . ?
C3A C4A H4A 118.5 . . ?
C5A C4A H4A 118.5 . . ?
C6A C5A C4A 114.8(6) . . ?
C6A C5A H5A 122.6 . . ?
C4A C5A H5A 122.6 . . ?
O2A C6A C1A 111.5(4) . . ?
O2A C6A C5A 126.2(5) . . ?
C1A C6A C5A 122.3(5) . . ?
C8A C7A N1A 123.6(5) . . ?
C8A C7A H7A 118.2 . . ?
N1A C7A H7A 118.2 . . ?
C7A C8A C9A 120.5(5) . . ?
C7A C8A H8A 119.7 . . ?
C9A C8A H8A 119.7 . . ?
N2A C9A C8A 121.9(4) . . ?
N2A C9A C10A 122.4(5) . . ?
C8A C9A C10A 115.7(5) . . ?
C11A C10A C9A 119.9(5) . . ?
C11A C10A H10A 120.1 . . ?
C9A C10A H10A 120.1 . . ?
N1A C11A C10A 124.3(5) . . ?
N1A C11A H11A 117.9 . . ?
C10A C11A H11A 117.9 . . ?
N2A C12A H12A 109.5 . . ?
N2A C12A H12B 109.5 . . ?
H12A C12A H12B 109.5 . . ?
N2A C12A H12C 109.5 . . ?
H12A C12A H12C 109.5 . . ?
H12B C12A H12C 109.5 . . ?
N2A C13A H13A 109.5 . . ?
N2A C13A H13B 109.5 . . ?
H13A C13A H13B 109.5 . . ?
N2A C13A H13C 109.5 . . ?
H13A C13A H13C 109.5 . . ?
H13B C13A H13C 109.5 . . ?
C19A C14A C15A 115.5(5) . . ?
C19A C14A B1A 123.2(4) . . ?
C15A C14A B1A 121.1(5) . . ?
C16A C15A C14A 122.7(5) . . ?
C16A C15A H15A 118.7 . . ?
C14A C15A H15A 118.7 . . ?
C17A C16A C15A 119.8(5) . . ?
C17A C16A H16A 120.1 . . ?
C15A C16A H16A 120.1 . . ?
C16A C17A C18A 119.8(5) . . ?
C16A C17A H17A 120.1 . . ?
C18A C17A H17A 120.1 . . ?
C17A C18A C19A 119.2(5) . . ?
C17A C18A H18A 120.4 . . ?
C19A C18A H18A 120.4 . . ?
C18A C19A C14A 123.0(5) . . ?
C18A C19A H19A 118.5 . . ?
C14A C19A H19A 118.5 . . ?
O1B B1B O2B 106.1(6) . . ?
O1D B1B O2D 108.7(7) . . ?
O1B B1B N1B 107.8(5) . . ?
O2B B1B N1B 106.6(5) . . ?
O1B B1B C14B 117.0(7) . . ?
O2B B1B C14B 110.3(6) . . ?
N1B B1B C14B 108.6(5) . . ?
O1D B1B C14D 117.0(8) . . ?
O2D B1B C14D 111.7(8) . . ?
C1D O1D B1B 108.8(12) . . ?
C6D O2D B1B 97.2(13) . . ?
O1D C1D C2D 137.3(17) . . ?
O1D C1D C6D 102.6(17) . . ?
C2D C1D C6D 120.0 . . ?
C3D C2D C1D 120.0 . . ?
C3D C2D H2D 120.0 . . ?
C1D C2D H2D 120.0 . . ?
C2D C3D C4D 120.0 . . ?
C2D C3D H3D 120.0 . . ?
C4D C3D H3D 120.0 . . ?
C5D C4D C3D 120.0 . . ?
C5D C4D H4D 120.0 . . ?
C3D C4D H4D 120.0 . . ?
C4D C5D C6D 120.0 . . ?
C4D C5D H5D 120.0 . . ?
C6D C5D H5D 120.0 . . ?
O2D C6D C5D 118.8(18) . . ?
O2D C6D C1D 121.2(18) . . ?
C5D C6D C1D 120.0 . . ?
C15D C14D C19D 120.0 . . ?
C15D C14D B1B 120.8(10) . . ?
C19D C14D B1B 119.2(10) . . ?
C14D C15D C16D 120.0 . . ?
C14D C15D H15D 120.0 . . ?
C16D C15D H15D 120.0 . . ?
C17D C16D C15D 120.0 . . ?
C17D C16D H16D 120.0 . . ?
C15D C16D H16D 120.0 . . ?
C18D C17D C16D 120.0 . . ?
C18D C17D H17D 120.0 . . ?
C16D C17D H17D 120.0 . . ?
C19D C18D C17D 120.0 . . ?
C19D C18D H18D 120.0 . . ?
C17D C18D H18D 120.0 . . ?
C18D C19D C14D 120.0 . . ?
C18D C19D H19D 120.0 . . ?
C14D C19D H19D 120.0 . . ?
C11B N1B C7B 116.9(5) . . ?
C11B N1B B1B 121.9(4) . . ?
C7B N1B B1B 121.2(5) . . ?
C9B N2B C13B 121.8(5) . . ?
C9B N2B C12B 120.2(5) . . ?
C13B N2B C12B 118.0(5) . . ?
C1B O1B B1B 107.5(9) . . ?
C6B O2B B1B 103.2(9) . . ?
O1B C1B C2B 133.3(11) . . ?
O1B C1B C6B 106.7(11) . . ?
C2B C1B C6B 120.0 . . ?
C3B C2B C1B 120.0 . . ?
C3B C2B H2B 120.0 . . ?
C1B C2B H2B 120.0 . . ?
C2B C3B C4B 120.0 . . ?
C2B C3B H3B 120.0 . . ?
C4B C3B H3B 120.0 . . ?
C5B C4B C3B 120.0 . . ?
C5B C4B H4B 120.0 . . ?
C3B C4B H4B 120.0 . . ?
C4B C5B C6B 120.0 . . ?
C4B C5B H5B 120.0 . . ?
C6B C5B H5B 120.0 . . ?
O2B C6B C5B 125.1(12) . . ?
O2B C6B C1B 114.7(12) . . ?
C5B C6B C1B 120.0 . . ?
C8B C7B N1B 123.2(6) . . ?
C8B C7B H7B 118.4 . . ?
N1B C7B H7B 118.4 . . ?
C7B C8B C9B 120.3(5) . . ?
C7B C8B H8B 119.9 . . ?
C9B C8B H8B 119.9 . . ?
N2B C9B C10B 121.3(5) . . ?
N2B C9B C8B 123.0(5) . . ?
C10B C9B C8B 115.7(5) . . ?
C11B C10B C9B 120.2(5) . . ?
C11B C10B H10B 119.9 . . ?
C9B C10B H10B 119.9 . . ?
N1B C11B C10B 123.7(5) . . ?
N1B C11B H11B 118.2 . . ?
C10B C11B H11B 118.2 . . ?
N2B C12B H12D 109.5 . . ?
N2B C12B H12E 109.5 . . ?
H12D C12B H12E 109.5 . . ?
N2B C12B H12F 109.5 . . ?
H12D C12B H12F 109.5 . . ?
H12E C12B H12F 109.5 . . ?
N2B C13B H13D 109.5 . . ?
N2B C13B H13E 109.5 . . ?
H13D C13B H13E 109.5 . . ?
N2B C13B H13F 109.5 . . ?
H13D C13B H13F 109.5 . . ?
H13E C13B H13F 109.5 . . ?
C15B C14B C19B 120.0 . . ?
C15B C14B B1B 124.1(11) . . ?
C19B C14B B1B 115.9(11) . . ?
C14B C15B C16B 120.0 . . ?
C14B C15B H15B 120.0 . . ?
C16B C15B H15B 120.0 . . ?
C17B C16B C15B 120.0 . . ?
C17B C16B H16B 120.0 . . ?
C15B C16B H16B 120.0 . . ?
C16B C17B C18B 120.0 . . ?
C16B C17B H17B 120.0 . . ?
C18B C17B H17B 120.0 . . ?
C17B C18B C19B 120.0 . . ?
C17B C18B H18B 120.0 . . ?
C19B C18B H18B 120.0 . . ?
C18B C19B C14B 120.0 . . ?
C18B C19B H19B 120.0 . . ?
C14B C19B H19B 120.0 . . ?
O1C B1C O2C 105.7(9) . . ?
O1C B1C C14C 114.7(9) . . ?
O2C B1C C14C 113.0(9) . . ?
O1C B1C N1C 105.7(8) . . ?
O2C B1C N1C 105.7(8) . . ?
C14C B1C N1C 111.4(9) . . ?
C1C O1C B1C 104.8(8) . . ?
C6C O2C B1C 104.0(8) . . ?
O1C C1C C2C 129.5(8) . . ?
O1C C1C C6C 110.4(8) . . ?
C2C C1C C6C 120.0 . . ?
C1C C2C C3C 120.0 . . ?
C1C C2C H2C 120.0 . . ?
C3C C2C H2C 120.0 . . ?
C4C C3C C2C 120.0 . . ?
C4C C3C H3C 120.0 . . ?
C2C C3C H3C 120.0 . . ?
C5C C4C C3C 120.0 . . ?
C5C C4C H4C 120.0 . . ?
C3C C4C H4C 120.0 . . ?
C4C C5C C6C 120.0 . . ?
C4C C5C H5C 120.0 . . ?
C6C C5C H5C 120.0 . . ?
O2C C6C C5C 128.4(8) . . ?
O2C C6C C1C 111.4(8) . . ?
C5C C6C C1C 120.0 . . ?
C15C C14C C19C 116.3(12) . . ?
C15C C14C B1C 117.9(11) . . ?
C19C C14C B1C 125.8(11) . . ?
C14C C15C C16C 117.3(14) . . ?
C14C C15C H15C 121.3 . . ?
C16C C15C H15C 121.3 . . ?
C17C C16C C15C 121.5(16) . . ?
C17C C16C H16C 119.3 . . ?
C15C C16C H16C 119.3 . . ?
C16C C17C C18C 121.9(19) . . ?
C16C C17C H17C 119.0 . . ?
C18C C17C H17C 119.0 . . ?
C19C C18C C17C 118(2) . . ?
C19C C18C H18C 121.2 . . ?
C17C C18C H18C 121.2 . . ?
C18C C19C C14C 124.8(18) . . ?
C18C C19C H19C 117.6 . . ?
C14C C19C H19C 117.6 . . ?
C7C N1C C11C 120.0 . . ?
C7C N1C B1C 118.2(6) . . ?
C11C N1C B1C 121.6(6) . . ?
N1C C7C C8C 120.0 . . ?
N1C C7C H7C 120.0 . . ?
C8C C7C H7C 120.0 . . ?
C10C C7C H7C 121.3 2_767 . ?
N1C C7C H13I 106.1(12) . 2_767 ?
C8C C7C H13I 116(4) . 2_767 ?
C10C C7C H13I 118(4) 2_767 2_767 ?
H7C C7C H13I 44.7 . 2_767 ?
C7C C8C C9C 120.0 . . ?
C7C C8C H8C 120.0 . . ?
C9C C8C H8C 120.0 . . ?
C11C C8C H8C 61.3 2_767 . ?
N2C C9C C10C 122.2(11) . . ?
N2C C9C C8C 117.8(11) . . ?
C10C C9C C8C 120.0 . . ?
C9C C10C C11C 120.0 . . ?
C9C C10C H10C 120.0 . . ?
C11C C10C H10C 120.0 . . ?
C7C C10C H10C 58.7 2_767 . ?
C10C C11C N1C 120.0 . . ?
C10C C11C H11C 120.0 . . ?
N1C C11C H11C 120.0 . . ?
C8C C11C H11C 118.7 2_767 . ?
C9C N2C C12C 123.0(15) . . ?
C9C N2C C13C 119.8(15) . . ?
C12C N2C C13C 117.2(12) . . ?
N2C C13C H13G 109.5 . . ?
N2C C13C H13H 109.5 . . ?
H13G C13C H13H 109.5 . . ?
N2C C13C H13I 109.5 . . ?
H13G C13C H13I 109.5 . . ?
H13H C13C H13I 109.5 . . ?
N2C C12C H12G 109.5 . . ?
N2C C12C H12H 109.5 . . ?
H12G C12C H12H 109.5 . . ?
N2C C12C H12I 109.5 . . ?
H12G C12C H12I 109.5 . . ?
H12H C12C H12I 109.5 . . ?

loop_
_geom_bond_atom_site_label_1
_geom_bond_atom_site_label_2
_geom_bond_distance
_geom_bond_site_symmetry_2
_geom_bond_publ_flag
B1A O2A 1.487(7) . ?
B1A O1A 1.500(7) . ?
B1A C14A 1.585(8) . ?
B1A N1A 1.607(7) . ?
N1A C11A 1.337(6) . ?
N1A C7A 1.364(6) . ?
N2A C9A 1.340(6) . ?
N2A C12A 1.458(7) . ?
N2A C13A 1.476(7) . ?
O1A C1A 1.359(6) . ?
O2A C6A 1.374(6) . ?
C1A C2A 1.375(8) . ?
C1A C6A 1.379(8) . ?
C2A C3A 1.374(10) . ?
C2A H2A 0.9500 . ?
C3A C4A 1.371(11) . ?
C3A H3A 0.9500 . ?
C4A C5A 1.400(9) . ?
C4A H4A 0.9500 . ?
C5A C6A 1.389(7) . ?
C5A H5A 0.9500 . ?
C7A C8A 1.351(7) . ?
C7A H7A 0.9500 . ?
C8A C9A 1.405(7) . ?
C8A H8A 0.9500 . ?
C9A C10A 1.405(7) . ?
C10A C11A 1.365(7) . ?
C10A H10A 0.9500 . ?
C11A H11A 0.9500 . ?
C12A H12A 0.9800 . ?
C12A H12B 0.9800 . ?
C12A H12C 0.9800 . ?
C13A H13A 0.9800 . ?
C13A H13B 0.9800 . ?
C13A H13C 0.9800 . ?
C14A C19A 1.391(7) . ?
C14A C15A 1.395(7) . ?
C15A C16A 1.384(8) . ?
C15A H15A 0.9500 . ?
C16A C17A 1.376(8) . ?
C16A H16A 0.9500 . ?
C17A C18A 1.383(8) . ?
C17A H17A 0.9500 . ?
C18A C19A 1.389(7) . ?
C18A H18A 0.9500 . ?
C19A H19A 0.9500 . ?
B1B O1D 1.424(12) . ?
B1B O1B 1.444(10) . ?
B1B O2B 1.475(9) . ?
B1B O2D 1.482(12) . ?
B1B N1B 1.646(8) . ?
B1B C14B 1.657(9) . ?
B1B C14D 1.668(11) . ?
O1D C1D 1.319(15) . ?
O2D C6D 1.306(13) . ?
C1D C2D 1.3900 . ?
C1D C6D 1.3900 . ?
C2D C3D 1.3900 . ?
C2D H2D 0.9500 . ?
C3D C4D 1.3900 . ?
C3D H3D 0.9500 . ?
C4D C5D 1.3900 . ?
C4D H4D 0.9500 . ?
C5D C6D 1.3900 . ?
C5D H5D 0.9500 . ?
C14D C15D 1.3900 . ?
C14D C19D 1.3900 . ?
C15D C16D 1.3900 . ?
C15D H15D 0.9500 . ?
C16D C17D 1.3900 . ?
C16D H16D 0.9500 . ?
C17D C18D 1.3900 . ?
C17D H17D 0.9500 . ?
C18D C19D 1.3900 . ?
C18D H18D 0.9500 . ?
C19D H19D 0.9500 . ?
N1B C11B 1.328(7) . ?
N1B C7B 1.357(7) . ?
N2B C9B 1.362(7) . ?
N2B C13B 1.451(8) . ?
N2B C12B 1.467(8) . ?
O1B C1B 1.352(12) . ?
O2B C6B 1.314(9) . ?
C1B C2B 1.3900 . ?
C1B C6B 1.3900 . ?
C2B C3B 1.3900 . ?
C2B H2B 0.9500 . ?
C3B C4B 1.3900 . ?
C3B H3B 0.9500 . ?
C4B C5B 1.3900 . ?
C4B H4B 0.9500 . ?
C5B C6B 1.3900 . ?
C5B H5B 0.9500 . ?
C7B C8B 1.354(8) . ?
C7B H7B 0.9500 . ?
C8B C9B 1.409(8) . ?
C8B H8B 0.9500 . ?
C9B C10B 1.401(8) . ?
C10B C11B 1.364(8) . ?
C10B H10B 0.9500 . ?
C11B H11B 0.9500 . ?
C12B H12D 0.9800 . ?
C12B H12E 0.9800 . ?
C12B H12F 0.9800 . ?
C13B H13D 0.9800 . ?
C13B H13E 0.9800 . ?
C13B H13F 0.9800 . ?
C14B C15B 1.3900 . ?
C14B C19B 1.3900 . ?
C15B C16B 1.3900 . ?
C15B H15B 0.9500 . ?
C16B C17B 1.3900 . ?
C16B H16B 0.9500 . ?
C17B C18B 1.3900 . ?
C17B H17B 0.9500 . ?
C18B C19B 1.3900 . ?
C18B H18B 0.9500 . ?
C19B H19B 0.9500 . ?
B1C O1C 1.468(15) . ?
B1C O2C 1.491(14) . ?
B1C C14C 1.631(17) . ?
B1C N1C 1.634(13) . ?
O1C C1C 1.364(11) . ?
O2C C6C 1.349(10) . ?
C1C C2C 1.3900 . ?
C1C C6C 1.3900 . ?
C2C C3C 1.3900 . ?
C2C H2C 0.9500 . ?
C3C C4C 1.3900 . ?
C3C H3C 0.9500 . ?
C4C C5C 1.3900 . ?
C4C H4C 0.9500 . ?
C5C C6C 1.3900 . ?
C5C H5C 0.9500 . ?
C14C C15C 1.39(2) . ?
C14C C19C 1.401(18) . ?
C15C C16C 1.45(3) . ?
C15C H15C 0.9500 . ?
C16C C17C 1.26(3) . ?
C16C H16C 0.9500 . ?
C17C C18C 1.41(4) . ?
C17C H17C 0.9500 . ?
C18C C19C 1.30(4) . ?
C18C H18C 0.9500 . ?
C19C H19C 0.9500 . ?
N1C C7C 1.3900 . ?
N1C C11C 1.3900 . ?
C7C C8C 1.3900 . ?
C7C C10C 2.036(15) 2_767 ?
C7C H7C 0.9500 . ?
C7C H13I 0.92(8) 2_767 ?
C8C C9C 1.3900 . ?
C8C C11C 2.036(15) 2_767 ?
C8C H8C 0.9500 . ?
C8C H10C 0.797(16) 2_767 ?
C9C N2C 1.367(12) . ?
C9C C10C 1.3900 . ?
C10C C11C 1.3900 . ?
C10C H10C 0.9500 . ?
C11C H11C 0.9500 . ?
N2C C12C 1.41(2) . ?
N2C C13C 1.43(2) . ?
C13C H13G 0.9800 . ?
C13C H13H 0.9800 . ?
C13C H13I 0.9800 . ?
C12C H12G 0.9800 . ?
C12C H12H 0.9800 . ?
C12C H12I 0.9800 . ?

loop_
_geom_torsion_atom_site_label_1
_geom_torsion_atom_site_label_2
_geom_torsion_atom_site_label_3
_geom_torsion_atom_site_label_4
_geom_torsion
_geom_torsion_site_symmetry_1
_geom_torsion_site_symmetry_2
_geom_torsion_site_symmetry_3
_geom_torsion_site_symmetry_4
_geom_torsion_publ_flag
O2A B1A N1A C11A 17.8(7) . . . . ?
O1A B1A N1A C11A -93.5(5) . . . . ?
C14A B1A N1A C11A 142.8(5) . . . . ?
O2A B1A N1A C7A -172.5(4) . . . . ?
O1A B1A N1A C7A 76.2(5) . . . . ?
C14A B1A N1A C7A -47.5(6) . . . . ?
O2A B1A O1A C1A -6.6(5) . . . . ?
C14A B1A O1A C1A -131.1(4) . . . . ?
N1A B1A O1A C1A 106.3(4) . . . . ?
O1A B1A O2A C6A 6.6(5) . . . . ?
C14A B1A O2A C6A 130.9(4) . . . . ?
N1A B1A O2A C6A -105.4(4) . . . . ?
B1A O1A C1A C2A -175.4(5) . . . . ?
B1A O1A C1A C6A 4.2(6) . . . . ?
O1A C1A C2A C3A -179.2(6) . . . . ?
C6A C1A C2A C3A 1.3(9) . . . . ?
C1A C2A C3A C4A -0.2(10) . . . . ?
C2A C3A C4A C5A -0.4(11) . . . . ?
C3A C4A C5A C6A 0.0(9) . . . . ?
B1A O2A C6A C1A -4.4(5) . . . . ?
B1A O2A C6A C5A 177.2(5) . . . . ?
O1A C1A C6A O2A 0.1(6) . . . . ?
C2A C1A C6A O2A 179.8(5) . . . . ?
O1A C1A C6A C5A 178.6(5) . . . . ?
C2A C1A C6A C5A -1.8(8) . . . . ?
C4A C5A C6A O2A 179.3(5) . . . . ?
C4A C5A C6A C1A 1.1(8) . . . . ?
C11A N1A C7A C8A 1.5(8) . . . . ?
B1A N1A C7A C8A -169.1(5) . . . . ?
N1A C7A C8A C9A 0.0(9) . . . . ?
C12A N2A C9A C8A -2.2(8) . . . . ?
C13A N2A C9A C8A 179.7(5) . . . . ?
C12A N2A C9A C10A 175.9(5) . . . . ?
C13A N2A C9A C10A -2.3(8) . . . . ?
C7A C8A C9A N2A 176.2(5) . . . . ?
C7A C8A C9A C10A -2.0(8) . . . . ?
N2A C9A C10A C11A -175.6(5) . . . . ?
C8A C9A C10A C11A 2.6(8) . . . . ?
C7A N1A C11A C10A -0.8(8) . . . . ?
B1A N1A C11A C10A 169.2(5) . . . . ?
C9A C10A C11A N1A -1.3(9) . . . . ?
O2A B1A C14A C19A 75.3(6) . . . . ?
O1A B1A C14A C19A -165.2(4) . . . . ?
N1A B1A C14A C19A -45.9(6) . . . . ?
O2A B1A C14A C15A -100.3(5) . . . . ?
O1A B1A C14A C15A 19.2(7) . . . . ?
N1A B1A C14A C15A 138.5(5) . . . . ?
C19A C14A C15A C16A -2.0(7) . . . . ?
B1A C14A C15A C16A 173.9(5) . . . . ?
C14A C15A C16A C17A 1.5(8) . . . . ?
C15A C16A C17A C18A 0.1(8) . . . . ?
C16A C17A C18A C19A -1.0(8) . . . . ?
C17A C18A C19A C14A 0.5(8) . . . . ?
C15A C14A C19A C18A 1.0(7) . . . . ?
B1A C14A C19A C18A -174.8(5) . . . . ?
O2D B1B O1D C1D 12.9(13) . . . . ?
C14D B1B O1D C1D 140.6(11) . . . . ?
O1D B1B O2D C6D -9.9(11) . . . . ?
C14D B1B O2D C6D -140.5(10) . . . . ?
B1B O1D C1D C2D 173.6(11) . . . . ?
B1B O1D C1D C6D -9.5(13) . . . . ?
O1D C1D C2D C3D 176.6(17) . . . . ?
C6D C1D C2D C3D 0.0 . . . . ?
C1D C2D C3D C4D 0.0 . . . . ?
C2D C3D C4D C5D 0.0 . . . . ?
C3D C4D C5D C6D 0.0 . . . . ?
B1B O2D C6D C5D -174.9(8) . . . . ?
B1B O2D C6D C1D 4.5(14) . . . . ?
C4D C5D C6D O2D 179.4(15) . . . . ?
C4D C5D C6D C1D 0.0 . . . . ?
O1D C1D C6D O2D 3.0(16) . . . . ?
C2D C1D C6D O2D -179.4(16) . . . . ?
O1D C1D C6D C5D -177.6(11) . . . . ?
C2D C1D C6D C5D 0.0 . . . . ?
O1D B1B C14D C15D -147.7(10) . . . . ?
O2D B1B C14D C15D -21.5(12) . . . . ?
O1D B1B C14D C19D 32.4(12) . . . . ?
O2D B1B C14D C19D 158.5(9) . . . . ?
C19D C14D C15D C16D 0.0 . . . . ?
B1B C14D C15D C16D -180.0(10) . . . . ?
C14D C15D C16D C17D 0.0 . . . . ?
C15D C16D C17D C18D 0.0 . . . . ?
C16D C17D C18D C19D 0.0 . . . . ?
C17D C18D C19D C14D 0.0 . . . . ?
C15D C14D C19D C18D 0.0 . . . . ?
B1B C14D C19D C18D 180.0(10) . . . . ?
O1B B1B N1B C11B 120.9(6) . . . . ?
O2B B1B N1B C11B 7.4(7) . . . . ?
C14B B1B N1B C11B -111.5(7) . . . . ?
O1B B1B N1B C7B -59.5(7) . . . . ?
O2B B1B N1B C7B -173.0(5) . . . . ?
C14B B1B N1B C7B 68.1(8) . . . . ?
O2B B1B O1B C1B 10.8(9) . . . . ?
N1B B1B O1B C1B -103.0(8) . . . . ?
C14B B1B O1B C1B 134.4(8) . . . . ?
O1B B1B O2B C6B -13.4(8) . . . . ?
N1B B1B O2B C6B 101.3(7) . . . . ?
C14B B1B O2B C6B -141.0(7) . . . . ?
B1B O1B C1B C2B 175.9(8) . . . . ?
B1B O1B C1B C6B -4.1(9) . . . . ?
O1B C1B C2B C3B 180.0(13) . . . . ?
C6B C1B C2B C3B 0.0 . . . . ?
C1B C2B C3B C4B 0.0 . . . . ?
C2B C3B C4B C5B 0.0 . . . . ?
C3B C4B C5B C6B 0.0 . . . . ?
B1B O2B C6B C5B -173.9(7) . . . . ?
B1B O2B C6B C1B 11.7(9) . . . . ?
C4B C5B C6B O2B -174.1(11) . . . . ?
C4B C5B C6B C1B 0.0 . . . . ?
O1B C1B C6B O2B -5.3(10) . . . . ?
C2B C1B C6B O2B 174.7(10) . . . . ?
O1B C1B C6B C5B -180.0(10) . . . . ?
C2B C1B C6B C5B 0.0 . . . . ?
C11B N1B C7B C8B 0.6(8) . . . . ?
B1B N1B C7B C8B -179.0(5) . . . . ?
N1B C7B C8B C9B 1.1(9) . . . . ?
C13B N2B C9B C10B -1.1(8) . . . . ?
C12B N2B C9B C10B -179.7(6) . . . . ?
C13B N2B C9B C8B 179.4(6) . . . . ?
C12B N2B C9B C8B 0.8(8) . . . . ?
C7B C8B C9B N2B 177.9(5) . . . . ?
C7B C8B C9B C10B -1.6(8) . . . . ?
N2B C9B C10B C11B -179.0(5) . . . . ?
C8B C9B C10B C11B 0.6(8) . . . . ?
C7B N1B C11B C10B -1.8(8) . . . . ?
B1B N1B C11B C10B 177.8(5) . . . . ?
C9B C10B C11B N1B 1.2(9) . . . . ?
O1B B1B C14B C15B -156.0(9) . . . . ?
O2B B1B C14B C15B -34.6(11) . . . . ?
N1B B1B C14B C15B 81.8(10) . . . . ?
O1B B1B C14B C19B 25.4(10) . . . . ?
O2B B1B C14B C19B 146.7(8) . . . . ?
N1B B1B C14B C19B -96.8(7) . . . . ?
C19B C14B C15B C16B 0.0 . . . . ?
B1B C14B C15B C16B -178.6(9) . . . . ?
C14B C15B C16B C17B 0.0 . . . . ?
C15B C16B C17B C18B 0.0 . . . . ?
C16B C17B C18B C19B 0.0 . . . . ?
C17B C18B C19B C14B 0.0 . . . . ?
C15B C14B C19B C18B 0.0 . . . . ?
B1B C14B C19B C18B 178.7(8) . . . . ?
O2C B1C O1C C1C 17.7(10) . . . . ?
C14C B1C O1C C1C 142.9(9) . . . . ?
N1C B1C O1C C1C -94.0(9) . . . . ?
O1C B1C O2C C6C -19.2(11) . . . . ?
C14C B1C O2C C6C -145.4(9) . . . . ?
N1C B1C O2C C6C 92.6(9) . . . . ?
B1C O1C C1C C2C 172.6(9) . . . . ?
B1C O1C C1C C6C -10.0(10) . . . . ?
O1C C1C C2C C3C 177.3(10) . . . . ?
C6C C1C C2C C3C 0.0 . . . . ?
C1C C2C C3C C4C 0.0 . . . . ?
C2C C3C C4C C5C 0.0 . . . . ?
C3C C4C C5C C6C 0.0 . . . . ?
B1C O2C C6C C5C -171.7(8) . . . . ?
B1C O2C C6C C1C 13.7(10) . . . . ?
C4C C5C C6C O2C -174.2(12) . . . . ?
C4C C5C C6C C1C 0.0 . . . . ?
O1C C1C C6C O2C -2.7(10) . . . . ?
C2C C1C C6C O2C 175.1(10) . . . . ?
O1C C1C C6C C5C -177.8(8) . . . . ?
C2C C1C C6C C5C 0.0 . . . . ?
O1C B1C C14C C15C 25.3(15) . . . . ?
O2C B1C C14C C15C 146.4(11) . . . . ?
N1C B1C C14C C15C -94.7(12) . . . . ?
O1C B1C C14C C19C -155.5(11) . . . . ?
O2C B1C C14C C19C -34.4(15) . . . . ?
N1C B1C C14C C19C 84.5(13) . . . . ?
C19C C14C C15C C16C 2(2) . . . . ?
B1C C14C C15C C16C -178.7(13) . . . . ?
C14C C15C C16C C17C -1(3) . . . . ?
C15C C16C C17C C18C 4(3) . . . . ?
C16C C17C C18C C19C -8(3) . . . . ?
C17C C18C C19C C14C 9(3) . . . . ?
C15C C14C C19C C18C -6(2) . . . . ?
B1C C14C C19C C18C 174(2) . . . . ?
O1C B1C N1C C7C -69.0(10) . . . . ?
O2C B1C N1C C7C 179.3(6) . . . . ?
C14C B1C N1C C7C 56.2(10) . . . . ?
O1C B1C N1C C11C 106.5(8) . . . . ?
O2C B1C N1C C11C -5.2(11) . . . . ?
C14C B1C N1C C11C -128.3(8) . . . . ?
C11C N1C C7C C8C 0.0 . . . . ?
B1C N1C C7C C8C 175.6(9) . . . . ?
C11C N1C C7C C10C 1.7(9) . . . 2_767 ?
B1C N1C C7C C10C 177.2(9) . . . 2_767 ?
N1C C7C C8C C9C 0.0 . . . . ?
C10C C7C C8C C9C -48(22) 2_767 . . . ?
C7C C8C C9C N2C 179.8(14) . . . . ?
C11C C8C C9C N2C 1.5(8) 2_767 . . . ?
C7C C8C C9C C10C 0.0 . . . . ?
C11C C8C C9C C10C -178.3(15) 2_767 . . . ?
N2C C9C C10C C11C -179.8(15) . . . . ?
C8C C9C C10C C11C 0.0 . . . . ?
N2C C9C C10C C7C -1.5(8) . . . 2_767 ?
C8C C9C C10C C7C 178.3(15) . . . 2_767 ?
C9C C10C C11C N1C 0.0 . . . . ?
C9C C10C C11C C8C 132(22) . . . 2_767 ?
C7C N1C C11C C10C 0.0 . . . . ?
B1C N1C C11C C10C -175.4(9) . . . . ?
C7C N1C C11C C8C -1.7(10) . . . 2_767 ?
B1C N1C C11C C8C -177.1(9) . . . 2_767 ?
C10C C9C N2C C12C -175.8(12) . . . . ?
C8C C9C N2C C12C 4(2) . . . . ?
C10C C9C N2C C13C 1(2) . . . . ?
C8C C9C N2C C13C -178.8(11) . . . . ?
